data_2014226
loop_
_publ_author_name
'Ebbinghaus, Stefan G.'
'Weidenkaff, Anke'
'Rachel, Anita'
'Reller, Armin'

_publ_section_title
;
 Powder neutron diffraction of SrNbO~2~N at room temperature and 1.5K
;
_journal_issue 9
_journal_name_full 'Acta Crystallographica Section C'
_journal_page_first i91
_journal_page_last i93
_journal_paper_doi 10.1107/S0108270104016105
_journal_volume 60
_journal_year 2004
_chemical_formula_iupac 'Sr Nb O2 N'
_chemical_formula_structural 'Sr Nb O2 N'
_chemical_formula_sum 'N3.84 Nb4 O8.16 Sr4'
_chemical_formula_weight 906.48
_chemical_name_systematic
;
strontium niobium dioxygen nitride
;
_space_group_IT_number 140
_symmetry_cell_setting tetragonal
_symmetry_space_group_name_Hall '-I 4 2c'
_symmetry_space_group_name_H-M 'I 4/m c m'
_cell_angle_alpha 90
_cell_angle_beta 90
_cell_angle_gamma 90
_cell_formula_units_Z 1
_cell_length_a 5.6938(4)
_cell_length_b 5.6938(4)
_cell_length_c 8.0974(8)
_cell_measurement_temperature 1.5
_cell_volume 262.51(4)
_computing_cell_refinement 'FULLPROF2000 (Rodr\'iguez-Carvajal, 1990)'
_computing_data_collection 'SINQ Instrument Control System (SICS)'
_computing_data_reduction 'SINQ Instrument Control System (SICS)'
_computing_molecular_graphics 'ATOMS (Dowty, 1995)'
_computing_publication_material 'Please provide missing details'
_computing_structure_refinement FULLPROF2000
_diffrn_ambient_temperature 1.5
_diffrn_measured_fraction_theta_full 1.00
_diffrn_measurement_device_type 'SINQ HRPT'
_diffrn_radiation_monochromator 'Ge (533)'
_diffrn_radiation_probe neutron
_diffrn_radiation_type neutron
_diffrn_radiation_wavelength 1.49328
_diffrn_reflns_limit_h_max 7
_diffrn_reflns_limit_h_min 0
_diffrn_reflns_limit_k_max 7
_diffrn_reflns_limit_k_min 0
_diffrn_reflns_limit_l_max 10
_diffrn_reflns_limit_l_min 0
_diffrn_reflns_number 98
_diffrn_reflns_theta_full 74.93
_diffrn_reflns_theta_max 74.93
_diffrn_reflns_theta_min 11.10
_exptl_absorpt_coefficient_mu 0.0098
_exptl_absorpt_correction_type none
_exptl_crystal_density_diffrn 5.734
_exptl_crystal_density_method 'not measured'
_refine_ls_goodness_of_fit_all 1.57
_refine_ls_hydrogen_treatment none
_refine_ls_matrix_type fullcycle
_refine_ls_number_constraints 0
_refine_ls_number_parameters 20
_refine_ls_number_restraints 0
_refine_ls_restrained_S_all 1.57
_refine_ls_shift/su_max 0.0001
_refine_ls_shift/su_mean 0.0000
_refine_ls_structure_factor_coef Inet
_refine_ls_weighting_scheme sigma
_reflns_number_gt 98
_reflns_number_total 98
_cod_data_source_file sk1729.cif
_cod_data_source_block LT
_cod_depositor_comments
;
The following automatic conversions were performed:
'_symmetry_cell_setting' value 'Tetragonal' changed to 'tetragonal'
according to '/home/saulius/struct/CIF-dictionaries/cif_core.dic'
dictionary named 'cif_core.dic' version 2.4.1 from 2010-06-29.

Automatic conversion script
Id: cif_fix_enum 1527 2010-12-29 10:47:43Z saulius 

The following automatic conversions were performed:

'_symmetry_cell_setting' value 'Tetragonal' changed to 'tetragonal'
according to /home/saulius/struct/CIF-dictionaries/cif_core.dic
dictionary named 'cif_core.dic' version 2.4.1 from 2010-06-29.

Automatic conversion script
Id: cif_fix_values 1715 2011-07-08 13:25:40Z adriana 
;
_cod_database_code 2014226

loop_
_symmetry_equiv_pos_as_xyz
'x, y, z'
'-x, -y, z'
'-y, x, z'
'y, -x, z'
'-x, y, -z+1/2'
'x, -y, -z+1/2'
'y, x, -z+1/2'
'-y, -x, -z+1/2'
'x+1/2, y+1/2, z+1/2'
'-x+1/2, -y+1/2, z+1/2'
'-y+1/2, x+1/2, z+1/2'
'y+1/2, -x+1/2, z+1/2'
'-x+1/2, y+1/2, -z+1'
'x+1/2, -y+1/2, -z+1'
'y+1/2, x+1/2, -z+1'
'-y+1/2, -x+1/2, -z+1'
'-x, -y, -z'
'x, y, -z'
'y, -x, -z'
'-y, x, -z'
'x, -y, z-1/2'
'-x, y, z-1/2'
'-y, -x, z-1/2'
'y, x, z-1/2'
'-x+1/2, -y+1/2, -z+1/2'
'x+1/2, y+1/2, -z+1/2'
'y+1/2, -x+1/2, -z+1/2'
'-y+1/2, x+1/2, -z+1/2'
'x+1/2, -y+1/2, z'
'-x+1/2, y+1/2, z'
'-y+1/2, -x+1/2, z'
'y+1/2, x+1/2, z'

loop_
_atom_site_aniso_label
_atom_site_aniso_U_11
_atom_site_aniso_U_22
_atom_site_aniso_U_33
_atom_site_aniso_U_12
_atom_site_aniso_U_13
_atom_site_aniso_U_23
O1 0.0120(6) 0.0120(6) 0.0053(8) 0.000 0.000 0.000
N1 0.0120(6) 0.0120(6) 0.0053(8) 0.000 0.000 0.000
O2 0.0070(3) 0.0070(3) 0.0223(5) 0.0029(3) 0.000 0.000
N2 0.0070(3) 0.0070(3) 0.0223(5) 0.0029(3) 0.000 0.000

loop_
_atom_site_label
_atom_site_fract_x
_atom_site_fract_y
_atom_site_fract_z
_atom_site_U_iso_or_equiv
_atom_site_thermal_displace_type
_atom_site_calc_flag
_atom_site_refinement_flags
_atom_site_occupancy
_atom_site_type_symbol
Sr 0.00000 0.50000 0.25000 0.0036(2) Uiso . . 1.000 Sr
Nb 0.00000 0.00000 0.00000 0.0058(2) Uiso . . 1.000 Nb
O1 0.00000 0.00000 0.25000 0.0098(4) Uani . . 0.82(2) O
N1 0.00000 0.00000 0.25000 0.0098(4) Uani . . 0.18(2) N
O2 0.77880(10) 0.27880(10) 0.00000 0.0121(2) Uani . . 0.610(10) O
N2 0.77880(10) 0.27880(10) 0.00000 0.0121(2) Uani . . 0.390(10) N

loop_
_atom_type_symbol
_atom_type_description
_atom_type_scat_source
Sr Sr 'International Tables for Crystallography (Vol. IV)'
Nb Nb 'International Tables for Crystallography (Vol. IV)'
O O 'International Tables for Crystallography (Vol. IV)'
N N 'International Tables for Crystallography (Vol. IV)'

loop_
_geom_angle_atom_site_label_1
_geom_angle_atom_site_label_2
_geom_angle_atom_site_label_3
_geom_angle_site_symmetry_1
_geom_angle_site_symmetry_3
_geom_angle
_geom_angle_publ_flag
Nb O2/N2 Nb 13_554 1_655 166.90(10) yes

loop_
_geom_bond_atom_site_label_1
_geom_bond_atom_site_label_2
_geom_bond_site_symmetry_2
_geom_bond_distance
_geom_bond_publ_flag
Nb O1/N1 . 2.0243(2) yes
Nb O2/N2 1_455 2.0263(6) yes
Sr O2/N2 1_455 2.6965(4) yes
Sr O1/N1 . 2.8469(2) yes
Sr O2/N2 3 3.0227(5) yes
